data_1558182
loop_
_publ_author_name
'Peters, Anna D.'
'Borsley, Stefan'
'della Sala, Flavio'
'Cairns-Gibson, Dominic F.'
'Leonidou, Marios'
'Clayden, Jonathan'
'Whitehead, George F. S.'
'Vitorica-Yrzebal, Inigo'
'Takano, Eriko'
'Burthem, John'
'Cockroft, Scott Lee'
'Webb, Simon'

_publ_section_title
;
 Switchable foldamer ion channels with antibacterial activity
;
_journal_name_full 'Chemical Science'
_journal_paper_doi 10.1039/D0SC02393K
_journal_year 2020
_chemical_formula_moiety 'C52 H83 N13 O9 Si, C1.81 H4.52 O0.45'
_chemical_formula_sum 'C53.81 H87.51 N13 O9.45 Si'
_chemical_formula_weight 1095.83
_space_group_crystal_system triclinic
_space_group_IT_number 2
_space_group_name_Hall '-P 1'
_space_group_name_H-M_alt 'P -1'
_atom_sites_solution_hydrogens geom
_atom_sites_solution_primary dual
_audit_creation_date 2019-01-07
_audit_creation_method
;
Olex2 1.2
(compiled 2018.05.29 svn.r3508 for OlexSys, GUI svn.r5506)
;
_audit_update_record
;
2020-04-27 deposited with the CCDC.	2020-06-04 downloaded from the CCDC.
;
_cell_angle_alpha 85.168(2)
_cell_angle_beta 79.223(2)
_cell_angle_gamma 76.681(2)
_cell_formula_units_Z 2
_cell_length_a 9.2070(3)
_cell_length_b 15.6088(3)
_cell_length_c 23.6308(5)
_cell_measurement_reflns_used 26334
_cell_measurement_temperature 220.01(10)
_cell_measurement_theta_max 72.2980
_cell_measurement_theta_min 1.8700
_cell_volume 3243.35(14)
_computing_cell_refinement 'CrysAlisPro 1.171.39.27b (Rigaku OD, 2015)'
_computing_data_collection 'CrysAlisPro 1.171.39.27b (Rigaku OD, 2015)'
_computing_data_reduction 'CrysAlisPro 1.171.39.27b (Rigaku OD, 2015)'
_computing_molecular_graphics 'Olex2 (Dolomanov et al., 2009)'
_computing_publication_material 'Olex2 (Dolomanov et al., 2009)'
_computing_structure_refinement 'ShelXL (Sheldrick, 2015)'
_computing_structure_solution 'ShelXT (Sheldrick, 2015)'
_diffrn_ambient_environment N~2~
_diffrn_ambient_temperature 220.01(10)
_diffrn_detector 'CCD plate'
_diffrn_measured_fraction_theta_full 0.992
_diffrn_measured_fraction_theta_max 0.972
_diffrn_measurement_details
;
List of Runs (angles in degrees, time in seconds):

  # Type    Start    End  Width  t~exp~   \w     \q     \k     \f   Frames
#--------------------------------------------------------------------------
  1  \w    -85.00  25.00   1.00    3.00    --    0.00  51.00  94.88  110
  2  \w     80.00 105.00   1.00    3.00    --   16.00  60.00 -92.03   25
  3  \w    -72.00 -32.00   1.00    3.00    --   16.00  60.00 -92.03   40
  4  \w     19.00  80.00   1.00    3.00    --   40.00  55.00-135.44   61
  5  \w    -49.00 -14.00   1.00    3.00    --   40.00  60.00  -5.94   35
  6  \w    -49.00   7.00   1.00    3.00    --   40.00  60.00 -70.79   56
  7  \w     11.00  82.00   1.00    3.00    --   40.00  58.00  67.87   71
  8  \w    -48.00 -12.00   1.00    3.00    --   40.00  59.00 132.74   36
  9  \w    -48.00 -14.00   1.00    3.00    --   40.00  58.00  67.87   34
 10  \w    -49.00 -13.00   1.00    3.00    --   40.00  55.00-135.44   36
 11  \w    -45.00 133.00   1.00    3.00    --   44.00  60.00 152.10  178
 12  \w    -45.00  -5.00   1.00    3.00    --   44.00  60.00  17.07   40
 13  \w    -37.00 -11.00   1.00    3.00    --   52.00  58.00 110.82   26
 14  \w    -37.00   2.00   1.00    3.00    --   52.00  58.00  71.04   39
 15  \w    -37.00 -11.00   1.00    3.00    --   52.00  60.00-122.05   26
 16  \w    -37.00  -2.00   1.00    3.00    --   52.00  56.00 -52.48   35
 17  \w    -33.00  -2.00   1.00    3.00    --   56.00  60.00 178.33   31
 18  \w    120.00 145.00   1.00    3.00    --   56.00  60.00 178.33   25
 19  \w    -33.00   5.00   1.00    3.00    --   56.00  56.00 -17.75   38
 20  \w    -33.00  -6.00   1.00    3.00    --   56.00  59.00-102.15   27
 21  \w    116.00 142.00   1.00    3.00    --   60.00  60.00  20.30   26
 22  \w    -29.00 100.00   1.00    3.00    --   60.00  60.00  20.30  129
 23  \w    -25.00  10.00   1.00    3.00    --   64.00  60.00 -14.18   35
 24  \w    -25.00   1.00   1.00    3.00    --   64.00  60.00 114.44   26
 25  \w    -25.00   2.00   1.00    3.00    --   64.00  59.00 132.18   27
 26  \w    -24.00  11.00   1.00    3.00    --   64.00  60.00-141.02   35
 27  \w    -25.00 151.00   1.00    3.00    --   64.00  60.00-179.74  176
 28  \w    -25.00   1.00   1.00    3.00    --   64.00  57.00 176.42   26
 29  \w    -21.00 157.00   1.00    3.00    --   68.00  58.00  -0.50  178
 30  \w    -20.00 156.00   1.00    3.00    --   68.00  59.00 -61.85  176
 31  \w    112.00 138.00   1.00    3.00    --   68.00  60.00  48.81   26
 32  \w    -21.00  23.00   1.00    3.00    --   68.00  57.00-129.14   44
 33  \w    -21.00  11.00   1.00    3.00    --   68.00  60.00  48.81   32
 34  \w     24.00  56.00   1.00    3.00    --   68.00  59.00 -72.31   32
 35  \w    -21.00  14.00   1.00    3.00    --   68.00  59.00 -72.31   35
 36  \w    -21.00  74.00   1.00    3.00    --   68.00  57.00  90.38   95
 37  \w    -17.00  39.00   1.00    3.00    --   72.00  60.00  56.87   56
 38  \w    -17.00  94.00   1.00    3.00    --   72.00  58.00 118.87  111
 39  \w     58.00 117.00   1.00    3.00    --   72.00  60.00-100.92   59
 40  \w    -17.00  52.00   1.00    3.00    --   72.00  60.00-100.92   69
 41  \w     21.00  47.00   1.00   10.00    --  110.00  60.00 150.00   26
 42  \w     21.00  47.00   1.00   10.00    --  110.00  46.00-120.00   26
 43  \w     21.00 159.00   1.00   10.00    --  110.00  34.00  30.00  138
 44  \w    173.00 199.00   1.00   10.00    --  110.00  60.00-180.00   26
 45  \w     57.00 114.00   1.00   10.00    --  110.00  46.00 -90.00   57
 46  \w    142.00 169.00   1.00   10.00    --  110.00  60.00-180.00   27
 47  \w    115.00 141.00   1.00   10.00    --  110.00  60.00-180.00   26
 48  \w     21.00  53.00   1.00   10.00    --  110.00  46.00-150.00   32
 49  \w     63.00  89.00   1.00   10.00    --  110.00  60.00-180.00   26
 50  \w     21.00  75.00   1.00   10.00    --  110.00  46.00   0.00   54
 51  \w     22.00 198.00   1.00   10.00    --  110.00  34.00  60.00  176
 52  \w     21.00  47.00   1.00   10.00    --  110.00  46.00 150.00   26
 53  \w     21.00  48.00   1.00   10.00    --  110.00  46.00  90.00   27
 54  \w     21.00  46.00   1.00   10.00    --  110.00  46.00 -90.00   25
 55  \w     21.00  47.00   1.00   10.00    --  110.00  60.00-180.00   26
 56  \w     21.00  46.00   1.00   10.00    --  110.00  46.00-180.00   25
 57  \w    136.00 187.00   1.00   10.00    --  110.00  60.00   0.00   51
 58  \w     21.00  57.00   1.00   10.00    --  110.00  46.00 -30.00   36
 59  \w    132.00 164.00   1.00   10.00    --  110.00  60.00  30.00   32
 60  \w     21.00  46.00   1.00   10.00    --  110.00  46.00 120.00   25
 61  \w     21.00  46.00   1.00   10.00    --  110.00  60.00   0.00   25
 62  \w     71.00  97.00   1.00   10.00    --  110.00  60.00  30.00   26
 63  \w     21.00  47.00   1.00   10.00    --  110.00  60.00  30.00   26
 64  \w     21.00 199.00   1.00   10.00    --  110.00  60.00-120.00  178
 65  \w     74.00 100.00   1.00   10.00    --  110.00  57.00 120.00   26
 66  \w     21.00  46.00   1.00   10.00    --  110.00  57.00 120.00   25
 67  \w     22.00 181.00   1.00   10.00    --  110.00  34.00 -60.00  159
 68  \w    133.00 159.00   1.00   10.00    --  110.00  60.00-150.00   26
 69  \w     21.00 198.00   1.00   10.00    --  110.00  34.00 120.00  177
 70  \w     22.00 121.00   1.00   10.00    --  110.00  34.00 -30.00   99
 71  \w     21.00  49.00   1.00   10.00    --  110.00  60.00-150.00   28
 72  \w    142.00 167.00   1.00   10.00    --  110.00  60.00 -30.00   25
 73  \w     22.00  67.00   1.00   10.00    --  110.00  34.00 150.00   45
 74  \w     21.00 115.00   1.00   10.00    --  110.00  34.00-180.00   94
 75  \w     21.00  47.00   1.00   10.00    --  110.00  60.00 -30.00   26
 76  \w     21.00  46.00   1.00   10.00    --  110.00  46.00  60.00   25
 77  \w    111.00 196.00   1.00   10.00    --  110.00  60.00  90.00   85
 78  \w     21.00  46.00   1.00   10.00    --  110.00  60.00  90.00   25
 79  \w     21.00  46.00   1.00   10.00    --  110.00  46.00  30.00   25
 80  \w    139.00 164.00   1.00   10.00    --  110.00  60.00 -60.00   25
 81  \w     22.00 112.00   1.00   10.00    --  110.00  34.00-150.00   90
 82  \w    143.00 193.00   1.00   10.00    --  110.00  60.00 -90.00   50
 83  \w     21.00  46.00   1.00   10.00    --  110.00  60.00 -60.00   25
 84  \w     21.00  46.00   1.00   10.00    --  110.00  46.00 -60.00   25
 85  \w     71.00 128.00   1.00   10.00    --  110.00  60.00 -90.00   57
 86  \w    130.00 155.00   1.00   10.00    --  110.00  60.00  60.00   25
 87  \w     21.00  47.00   1.00   10.00    --  110.00  60.00 -90.00   26
 88  \w     21.00  47.00   1.00   10.00    --  110.00  60.00  60.00   26
 89  \w    103.00 150.00   1.00   10.00    --  110.00  60.00 150.00   47
;
_diffrn_measurement_device 'four-circle diffractometer'
_diffrn_measurement_device_type 'XtaLAB AFC11 (RINC): quarter-chi single'
_diffrn_measurement_method '\w scans'
_diffrn_orient_matrix_type 'CrysAlisPro convention (1999,Acta A55,543-557)'
_diffrn_orient_matrix_UB_11 0.0182066000
_diffrn_orient_matrix_UB_12 -0.0322645000
_diffrn_orient_matrix_UB_13 -0.0613008000
_diffrn_orient_matrix_UB_21 -0.0501870000
_diffrn_orient_matrix_UB_22 0.0958267000
_diffrn_orient_matrix_UB_23 -0.0225182000
_diffrn_orient_matrix_UB_31 0.1662150000
_diffrn_orient_matrix_UB_32 0.0090893000
_diffrn_orient_matrix_UB_33 -0.0121427000
_diffrn_radiation_monochromator graphite
_diffrn_radiation_probe x-ray
_diffrn_radiation_type CuK\a
_diffrn_radiation_wavelength 1.54184
_diffrn_reflns_av_R_equivalents 0.0399
_diffrn_reflns_av_unetI/netI 0.0230
_diffrn_reflns_Laue_measured_fraction_full 0.992
_diffrn_reflns_Laue_measured_fraction_max 0.972
_diffrn_reflns_limit_h_max 11
_diffrn_reflns_limit_h_min -9
_diffrn_reflns_limit_k_max 19
_diffrn_reflns_limit_k_min -19
_diffrn_reflns_limit_l_max 29
_diffrn_reflns_limit_l_min -29
_diffrn_reflns_number 73644
_diffrn_reflns_point_group_measured_fraction_full 0.992
_diffrn_reflns_point_group_measured_fraction_max 0.972
_diffrn_reflns_theta_full 67.684
_diffrn_reflns_theta_max 72.882
_diffrn_reflns_theta_min 1.905
_diffrn_source 'fine-focus sealed X-ray tube'
_diffrn_source_type 'Enhance (Cu) X-ray Source'
_exptl_absorpt_coefficient_mu 0.801
_exptl_absorpt_correction_T_max 1.00000
_exptl_absorpt_correction_T_min 0.01244
_exptl_absorpt_correction_type multi-scan
_exptl_absorpt_process_details
;
CrysAlisPro 1.171.39.27b (Rigaku Oxford Diffraction, 2015)
Empirical absorption correction using spherical harmonics,
 implemented in SCALE3 ABSPACK scaling algorithm.
;
_exptl_crystal_colour 'clear light colourless'
_exptl_crystal_colour_lustre clear
_exptl_crystal_colour_modifier light
_exptl_crystal_colour_primary colourless
_exptl_crystal_density_diffrn 1.122
_exptl_crystal_description needle
_exptl_crystal_F_000 1182
_exptl_crystal_size_max 0.25
_exptl_crystal_size_mid 0.1
_exptl_crystal_size_min 0.1
_refine_diff_density_max 1.124
_refine_diff_density_min -0.500
_refine_diff_density_rms 0.057
_refine_ls_extinction_method none
_refine_ls_goodness_of_fit_ref 1.050
_refine_ls_hydrogen_treatment constr
_refine_ls_matrix_type full
_refine_ls_number_parameters 866
_refine_ls_number_reflns 12599
_refine_ls_number_restraints 832
_refine_ls_restrained_S_all 1.703
_refine_ls_R_factor_all 0.0939
_refine_ls_R_factor_gt 0.0809
_refine_ls_shift/su_max 0.000
_refine_ls_shift/su_mean 0.000
_refine_ls_structure_factor_coef Fsqd
_refine_ls_weighting_details 'w=1/[\s^2^(Fo^2^)+(0.1642P)^2^+1.1611P] where P=(Fo^2^+2Fc^2^)/3'
_refine_ls_weighting_scheme calc
_refine_ls_wR_factor_gt 0.2505
_refine_ls_wR_factor_ref 0.2641
_reflns_Friedel_coverage 0.000
_reflns_number_gt 9985
_reflns_number_total 12599
_reflns_threshold_expression 'I > 2\s(I)'
_cod_data_source_file d0sc02393k2.cif
_cod_data_source_block s4824l
_cod_database_code 1558182
_shelxl_version_number 2014/6
_chemical_oxdiff_formula C20H20N2O2
_shelx_space_group_comment
;
The symmetry employed for this shelxl refinement is uniquely defined
by the following loop, which should always be used as a source of
symmetry information in preference to the above space-group names.
They are only intended as comments.
;
_reflns_odcompleteness_completeness 99.12
_reflns_odcompleteness_iscentric 1
_reflns_odcompleteness_theta 68.13
_olex2_refinement_description
;
1. Fixed Uiso
 At 1.2 times of:
  All C(H) groups, All C(H,H) groups, All N(H) groups
 At 1.5 times of:
  All C(H,H,H) groups
2. Restrained distances
 C3S-C2S
 1.54 with sigma of 0.02
 H27A_$1-H39B
 2.05 with sigma of 0.02
 C2S-C2S_$2
 2.4 with sigma of 0.002
 C3S-O1S
 2.4 with sigma of 0.02
 O1S-C2S = O1S-C2S_$2
 1.45 with sigma of 0.002
 C21A-C19A \\sim C21-C19
 with sigma of 0.002
 N8A-C18A \\sim N8-C18
 with sigma of 0.002
 C18A-C17 \\sim C18-C17
 with sigma of 0.002
 C35A-C18A \\sim C35-C18 \\sim C36-C18 \\sim C36A-C18A
 with sigma of 0.002
 N34A-C28A \\sim C28A-C30A
 with sigma of 0.02
 N11A-C21A \\sim N11-C21 \\sim N11A-C22A \\sim N11-C22 \\sim N11A-C28A \\sim
N11-C28
 with sigma of 0.002
 C23-C22 \\sim C29A-C28A \\sim C23A-C22A \\sim C29-C28
 with sigma of 0.002
 N12A-C22A \\sim C22A-C27A
 with sigma of 0.02
3. Restrained planarity
 C28A, C29A, C33A, N34A, C30A, C31A, C32A
 with sigma of 0.1
4. Uiso/Uaniso restraints and constraints
N12 \\sim C26 \\sim C25 \\sim C29A \\sim C30A \\sim C31A \\sim N34A \\sim C24
\\sim C32A \\sim C33A \\sim C23 \\sim C27: within 2A with sigma of 0.04 and
sigma for terminal atoms of 0.08
N8 \\sim N9 \\sim N10 \\sim C19 \\sim C20 \\sim N8A \\sim N9A \\sim N10A \\sim
C19A \\sim C20A: within 2A with sigma of 0.04 and sigma for terminal atoms of
0.08
C35A \\sim C35: within 2A with sigma of 0.002 and sigma for terminal atoms of
0.004
C18A \\sim C18: within 2A with sigma of 0.002 and sigma for terminal atoms of
0.004
C22A \\sim C22 \\sim N11A \\sim N11 \\sim C28 \\sim C21A \\sim C21 \\sim C28A:
within 2A with sigma of 0.002 and sigma for terminal atoms of 0.004
C30 \\sim C31 \\sim C32 \\sim C33 \\sim N34 \\sim C29 \\sim N12A \\sim C24A
\\sim C25A \\sim C26A \\sim C27A \\sim C23A: within 2A with sigma of 0.01 and
sigma for terminal atoms of 0.02
Uanis(C36) = Uanis(C36A)
Uanis(N34A) = Uanis(N12A)
Uanis(N12A) = Uanis(N34)
5. Rigid body (RIGU) restrains
 N12, N11, C23, C27, C26, C25, C24, C22, C28, C30, C31, C32, C33, N34, C29, C21
 with sigma for 1-2 distances of 0.004 and sigma for 1-3 distances of 0.004
 N8A, N9A, N10A, C19A, C20A, C21A, H21C, H21D, N11A, C28A, H28C, H28D, C29A,
 C30A, H30A, C31A, H31A, C32A, H32A, C33A, H33A, N34A, C22A, H22C, H22D, N12A,
 C24A, H24A, C25A, H25A, C26A, H26A, C27A, H27A, C23A, C18A, C35A, H35D, H35E,
 H35F, C36A, H36D, H36E, H36F
 with sigma for 1-2 distances of 0.002 and sigma for 1-3 distances of 0.002
 O1S, C2S, C3S
 with sigma for 1-2 distances of 0.002 and sigma for 1-3 distances of 0.002
6. Others
 Sof(N8A)=Sof(N9A)=Sof(N10A)=Sof(C19A)=Sof(C20A)=Sof(H20A)=Sof(C21A)=Sof(H21C)=
 Sof(H21D)=Sof(N11A)=Sof(C28A)=Sof(H28C)=Sof(H28D)=Sof(C29A)=Sof(C30A)=
 Sof(H30A)=Sof(C31A)=Sof(H31A)=Sof(C32A)=Sof(H32A)=Sof(C33A)=Sof(H33A)=
 Sof(N34A)=Sof(C22A)=Sof(H22C)=Sof(H22D)=Sof(N12A)=Sof(C24A)=Sof(H24A)=
 Sof(C25A)=Sof(H25A)=Sof(C26A)=Sof(H26A)=Sof(C27A)=Sof(H27A)=Sof(C23A)=
 Sof(C18A)=Sof(C35A)=Sof(H35D)=Sof(H35E)=Sof(H35F)=Sof(C36A)=Sof(H36D)=
 Sof(H36E)=Sof(H36F)=1-FVAR(1)
 Sof(O1S)=0.5*FVAR(2)
 Sof(N12)=Sof(N11)=Sof(N8)=Sof(N9)=Sof(N10)=Sof(C23)=Sof(C27)=Sof(H27)=
 Sof(C26)=Sof(H26)=Sof(C25)=Sof(H25)=Sof(C24)=Sof(H24)=Sof(C22)=Sof(H22A)=
 Sof(H22B)=Sof(C28)=Sof(H28A)=Sof(H28B)=Sof(C30)=Sof(H30)=Sof(C31)=Sof(H31)=
 Sof(C32)=Sof(H32)=Sof(C33)=Sof(H33)=Sof(N34)=Sof(C29)=Sof(C21)=Sof(H21A)=
 Sof(H21B)=Sof(C19)=Sof(C20)=Sof(H20)=Sof(C18)=Sof(C35)=Sof(H35A)=Sof(H35B)=
 Sof(H35C)=Sof(C36)=Sof(H36A)=Sof(H36B)=Sof(H36C)=Sof(C3S)=Sof(H3SA)=Sof(H3SB)=
 Sof(H3SC)=Sof(C2S)=Sof(H2SA)=Sof(H2SB)=FVAR(1)
7.a Secondary CH2 refined with riding coordinates:
 C22(H22A,H22B), C28(H28A,H28B), C21(H21A,H21B), C2(H2A,H2B), C1(H1A,H1B),
 C21A(H21C,H21D), C28A(H28C,H28D), C22A(H22C,H22D), C2S(H2SA,H2SB)
7.b Me refined with riding coordinates:
 C3S(H3SA,H3SB,H3SC)
7.c Aromatic/amide H refined with riding coordinates:
 N7(H7), N6(H6), N5(H5), N4(H4), N3(H3), N2(H2), N1(H1), C27(H27), C26(H26),
 C25(H25), C24(H24), C30(H30), C31(H31), C32(H32), C33(H33), C20(H20),
 C20A(H20A), C30A(H30A), C31A(H31A), C32A(H32A), C33A(H33A), C24A(H24A),
 C25A(H25A), C26A(H26A), C27A(H27A)
7.d Fitted pentagon refined as free rotating group:
 N8A(N9A,N10A,C19A,C20A)
7.e Fitted hexagon refined as free rotating group:
 C30(C31,C32,C33,N34,C29), C29A(C30A,C31A,C32A,C33A,N34A), N12A(C24A,C25A,C26A,
 C27A,C23A)
7.f Idealised Me refined as rotating group:
 C51(H51A,H51B,H51C), C52(H52A,H52B,H52C), C53(H53A,H53B,H53C), C49(H49A,H49B,
 H49C), C50(H50A,H50B,H50C), C47(H47A,H47B,H47C), C48(H48A,H48B,H48C), C45(H45A,
 H45B,H45C), C46(H46A,H46B,H46C), C43(H43A,H43B,H43C), C44(H44A,H44B,H44C),
 C41(H41A,H41B,H41C), C42(H42A,H42B,H42C), C39(H39A,H39B,H39C), C40(H40A,H40B,
 H40C), C37(H37A,H37B,H37C), C38(H38A,H38B,H38C), C35(H35A,H35B,H35C), C36(H36A,
 H36B,H36C), C35A(H35D,H35E,H35F), C36A(H36D,H36E,H36F)
;
_olex2_submission_special_instructions 'No special instructions were received'
_oxdiff_exptl_absorpt_empirical_details
;
Empirical correction (ABSPACK) includes:
- Absorption correction using spherical harmonics
- Frame scaling
;
_oxdiff_exptl_absorpt_empirical_full_max 39.387
_oxdiff_exptl_absorpt_empirical_full_min 0.362

loop_
_space_group_symop_operation_xyz
'x, y, z'
'-x, -y, -z'

loop_
_atom_site_label
_atom_site_type_symbol
_atom_site_fract_x
_atom_site_fract_y
_atom_site_fract_z
_atom_site_U_iso_or_equiv
_atom_site_adp_type
_atom_site_occupancy
_atom_site_site_symmetry_order
_atom_site_calc_flag
_atom_site_refinement_flags_posn
_atom_site_refinement_flags_adp
_atom_site_refinement_flags_occupancy
_atom_site_disorder_assembly
_atom_site_disorder_group
Si1 Si 1.00026(12) 0.73645(9) 0.00720(5) 0.0955(4) Uani 1 1 d . . . . .
O1 O 0.7272(3) 0.87431(14) 0.06807(10) 0.0740(6) Uani 1 1 d . . . . .
O2 O 0.5809(3) 1.00677(14) 0.05422(10) 0.0814(6) Uani 1 1 d . . . . .
O3 O 0.5396(2) 0.93780(11) 0.18685(9) 0.0597(5) Uani 1 1 d . . . . .
O4 O 0.1991(2) 0.82681(12) 0.25042(12) 0.0758(6) Uani 1 1 d . . . . .
O5 O 0.3233(3) 0.68175(12) 0.13799(11) 0.0804(7) Uani 1 1 d . . . . .
O6 O 0.6554(2) 0.57863(11) 0.18919(11) 0.0724(6) Uani 1 1 d . . . . .
O7 O 0.4705(3) 0.46558(13) 0.30441(10) 0.0760(6) Uani 1 1 d . . . . .
O8 O 0.4008(2) 0.32653(11) 0.21479(9) 0.0617(5) Uani 1 1 d . . . . .
O9 O 0.7726(2) 0.19422(11) 0.20094(8) 0.0572(4) Uani 1 1 d . . . . .
N12 N 0.9449(4) -0.1629(3) 0.56053(16) 0.0911(10) Uani 0.9037(19) 1 d . U . A 1
N11 N 0.7579(4) -0.16250(18) 0.44620(10) 0.0671(5) Uani 0.9037(19) 1 d D U . A 1
N8 N 0.8231(3) 0.00917(16) 0.28484(11) 0.0485(6) Uani 0.9037(19) 1 d D U . A 1
N9 N 0.7176(4) 0.05943(18) 0.32293(11) 0.0571(6) Uani 0.9037(19) 1 d . U . A 1
N10 N 0.7194(3) 0.01981(18) 0.37399(11) 0.0649(7) Uani 0.9037(19) 1 d . U . A 1
N7 N 0.6103(2) 0.10359(12) 0.21056(10) 0.0499(5) Uani 1 1 d . . . . .
H7 H 0.5973 0.0502 0.2186 0.060 Uiso 1 1 calc R . . . .
N6 N 0.4922(3) 0.23944(13) 0.28656(10) 0.0567(5) Uani 1 1 d . . . . .
H6 H 0.5312 0.1862 0.2982 0.068 Uiso 1 1 calc R . . . .
N5 N 0.6648(3) 0.36651(13) 0.25877(11) 0.0584(5) Uani 1 1 d . . . . .
H5 H 0.7043 0.3110 0.2530 0.070 Uiso 1 1 calc R . . . .
N4 N 0.5468(3) 0.47177(13) 0.16964(11) 0.0648(6) Uani 1 1 d . . . . .
H4 H 0.5404 0.4169 0.1754 0.078 Uiso 1 1 calc R . . . .
N3 N 0.3101(3) 0.59957(14) 0.22084(12) 0.0642(6) Uani 1 1 d . . . . .
H3 H 0.3393 0.5483 0.2376 0.077 Uiso 1 1 calc R . . . .
N2 N 0.4302(2) 0.73631(12) 0.24454(9) 0.0494(5) Uani 1 1 d . . . . .
H2 H 0.4809 0.6819 0.2427 0.059 Uiso 1 1 calc R . . . .
N1 N 0.4778(3) 0.83271(13) 0.14254(10) 0.0546(5) Uani 1 1 d . . . . .
H1 H 0.4671 0.7785 0.1445 0.066 Uiso 1 1 calc R . . . .
C23 C 0.8130(4) -0.1526(2) 0.54253(13) 0.0675(8) Uani 0.9037(19) 1 d D U . A 1
C27 C 0.6873(5) -0.0894(3) 0.56482(18) 0.0837(10) Uani 0.9037(19) 1 d . U . A 1
H27 H 0.5949 -0.0835 0.5519 0.100 Uiso 0.9037(19) 1 calc R . . A 1
C26 C 0.6991(6) -0.0357(3) 0.60588(19) 0.0970(13) Uani 0.9037(19) 1 d . U . A 1
H26 H 0.6146 0.0072 0.6215 0.116 Uiso 0.9037(19) 1 calc R . . A 1
C25 C 0.8337(6) -0.0447(4) 0.6238(2) 0.1021(14) Uani 0.9037(19) 1 d . U . A 1
H25 H 0.8448 -0.0075 0.6512 0.123 Uiso 0.9037(19) 1 calc R . . A 1
C24 C 0.9516(6) -0.1086(4) 0.6013(2) 0.1090(16) Uani 0.9037(19) 1 d . U . A 1
H24 H 1.0436 -0.1158 0.6148 0.131 Uiso 0.9037(19) 1 calc R . . A 1
C22 C 0.8051(4) -0.2111(2) 0.49786(13) 0.0681(6) Uani 0.9037(19) 1 d D U . A 1
H22A H 0.9049 -0.2501 0.4870 0.082 Uiso 0.9037(19) 1 calc R . . A 1
H22B H 0.7332 -0.2481 0.5139 0.082 Uiso 0.9037(19) 1 calc R . . A 1
C28 C 0.7298(4) -0.2219(2) 0.40685(14) 0.0697(6) Uani 0.9037(19) 1 d D U . A 1
H28A H 0.8136 -0.2739 0.4027 0.084 Uiso 0.9037(19) 1 calc R . . A 1
H28B H 0.7269 -0.1919 0.3688 0.084 Uiso 0.9037(19) 1 calc R . . A 1
C30 C 0.4572(4) -0.2015(2) 0.45998(15) 0.1122(15) Uani 0.9037(19) 1 d . U . A 1
H30 H 0.4588 -0.1466 0.4732 0.135 Uiso 0.9037(19) 1 calc R . . A 1
C31 C 0.3257(3) -0.2338(3) 0.47319(17) 0.141(2) Uani 0.9037(19) 1 d G U . A 1
H31 H 0.2383 -0.2008 0.4953 0.169 Uiso 0.9037(19) 1 calc R . . A 1
C32 C 0.3234(4) -0.3150(4) 0.4537(2) 0.166(2) Uani 0.9037(19) 1 d G U . A 1
H32 H 0.2345 -0.3369 0.4626 0.199 Uiso 0.9037(19) 1 calc R . . A 1
C33 C 0.4527(5) -0.3639(2) 0.4210(2) 0.159(2) Uani 0.9037(19) 1 d G U . A 1
H33 H 0.4511 -0.4187 0.4078 0.191 Uiso 0.9037(19) 1 calc R . . A 1
N34 N 0.5842(4) -0.3315(2) 0.40775(17) 0.1314(13) Uani 0.9037(19) 1 d G U . A 1
C29 C 0.5865(3) -0.2504(2) 0.42726(14) 0.0973(12) Uani 0.9037(19) 1 d DG U . A 1
C21 C 0.8743(4) -0.1155(2) 0.41815(14) 0.0671(6) Uani 0.9037(19) 1 d D U . A 1
H21A H 0.9674 -0.1587 0.4045 0.081 Uiso 0.9037(19) 1 calc R . . A 1
H21B H 0.8966 -0.0806 0.4467 0.081 Uiso 0.9037(19) 1 calc R . . A 1
C19 C 0.8300(3) -0.05566(19) 0.36830(14) 0.0559(7) Uani 0.9037(19) 1 d D U . A 1
C20 C 0.8961(3) -0.06270(18) 0.31181(13) 0.0537(6) Uani 0.9037(19) 1 d . U . A 1
H20 H 0.9752 -0.1079 0.2953 0.064 Uiso 0.9037(19) 1 calc R . . A 1
C18 C 0.8719(3) 0.04208(16) 0.22528(12) 0.0481(6) Uani 0.9037(19) 1 d D U . A 1
C17 C 0.7457(3) 0.12017(14) 0.21135(11) 0.0471(5) Uani 1 1 d D . . . .
C16 C 0.4821(3) 0.17275(15) 0.19647(14) 0.0587(7) Uani 1 1 d . . . . .
C15 C 0.4579(3) 0.25295(14) 0.23357(12) 0.0521(6) Uani 1 1 d . . . . .
C14 C 0.4662(4) 0.31152(19) 0.32552(13) 0.0693(8) Uani 1 1 d . . . . .
C13 C 0.5333(4) 0.38836(17) 0.29431(13) 0.0619(7) Uani 1 1 d . . . . .
C12 C 0.7467(3) 0.43323(16) 0.22859(15) 0.0660(7) Uani 1 1 d . . . . .
C11 C 0.6431(3) 0.50111(16) 0.19530(14) 0.0623(7) Uani 1 1 d . . . . .
C10 C 0.4519(5) 0.52921(18) 0.13212(15) 0.0759(9) Uani 1 1 d . . . . .
C9 C 0.3580(4) 0.61081(17) 0.16421(15) 0.0659(8) Uani 1 1 d . . . . .
C8 C 0.2101(3) 0.67048(19) 0.25559(18) 0.0745(9) Uani 1 1 d . . . . .
C7 C 0.2799(3) 0.75171(16) 0.24839(14) 0.0585(6) Uani 1 1 d . . . . .
C6 C 0.5147(3) 0.80517(14) 0.24327(11) 0.0498(5) Uani 1 1 d . . . . .
C5 C 0.5077(3) 0.86459(14) 0.18841(11) 0.0497(5) Uani 1 1 d . . . . .
C4 C 0.4621(3) 0.88517(16) 0.08901(12) 0.0574(6) Uani 1 1 d . . . . .
C3 C 0.5933(4) 0.93035(18) 0.07004(12) 0.0643(7) Uani 1 1 d . . . . .
C2 C 0.8584(4) 0.9120(3) 0.04222(18) 0.0872(10) Uani 1 1 d . . . . .
H2A H 0.8628 0.9612 0.0645 0.105 Uiso 1 1 calc R . . . .
H2B H 0.8501 0.9339 0.0026 0.105 Uiso 1 1 calc R . . . .
C1 C 0.9962(5) 0.8409(3) 0.0428(2) 0.0967(11) Uani 1 1 d . . . . .
H1A H 1.0082 0.8258 0.0830 0.116 Uiso 1 1 calc R . . . .
H1B H 1.0840 0.8642 0.0237 0.116 Uiso 1 1 calc R . . . .
C51 C 0.9104(7) 0.6645(4) 0.0631(3) 0.144(2) Uani 1 1 d . . . . .
H51A H 0.9703 0.6490 0.0936 0.216 Uiso 1 1 calc GR . . . .
H51B H 0.9051 0.6113 0.0458 0.216 Uiso 1 1 calc GR . . . .
H51C H 0.8089 0.6957 0.0790 0.216 Uiso 1 1 calc GR . . . .
C52 C 0.9024(8) 0.7622(6) -0.0546(3) 0.166(3) Uani 1 1 d . . . . .
H52A H 0.8002 0.7956 -0.0422 0.248 Uiso 1 1 calc GR . . . .
H52B H 0.8986 0.7079 -0.0708 0.248 Uiso 1 1 calc GR . . . .
H52C H 0.9566 0.7967 -0.0835 0.248 Uiso 1 1 calc GR . . . .
C53 C 1.2023(6) 0.6793(4) -0.0152(3) 0.140(2) Uani 1 1 d . . . . .
H53A H 1.2531 0.7165 -0.0434 0.210 Uiso 1 1 calc GR . . . .
H53B H 1.2067 0.6241 -0.0322 0.210 Uiso 1 1 calc GR . . . .
H53C H 1.2522 0.6676 0.0182 0.210 Uiso 1 1 calc GR . . . .
C49 C 0.4635(4) 0.8233(2) 0.04194(14) 0.0714(8) Uani 1 1 d . . . . .
H49A H 0.5583 0.7797 0.0370 0.107 Uiso 1 1 calc GR . . . .
H49B H 0.4533 0.8571 0.0060 0.107 Uiso 1 1 calc GR . . . .
H49C H 0.3797 0.7939 0.0530 0.107 Uiso 1 1 calc GR . . . .
C50 C 0.3131(4) 0.9535(2) 0.09736(15) 0.0781(9) Uani 1 1 d . . . . .
H50A H 0.2298 0.9240 0.1096 0.117 Uiso 1 1 calc GR . . . .
H50B H 0.3008 0.9864 0.0613 0.117 Uiso 1 1 calc GR . . . .
H50C H 0.3139 0.9935 0.1265 0.117 Uiso 1 1 calc GR . . . .
C47 C 0.4585(4) 0.86112(19) 0.29613(14) 0.0677(7) Uani 1 1 d . . . . .
H47A H 0.3548 0.8928 0.2957 0.101 Uiso 1 1 calc GR . . . .
H47B H 0.5222 0.9029 0.2955 0.101 Uiso 1 1 calc GR . . . .
H47C H 0.4627 0.8233 0.3308 0.101 Uiso 1 1 calc GR . . . .
C48 C 0.6805(3) 0.75941(17) 0.24201(14) 0.0613(7) Uani 1 1 d . . . . .
H48A H 0.6900 0.7218 0.2766 0.092 Uiso 1 1 calc GR . . . .
H48B H 0.7406 0.8033 0.2404 0.092 Uiso 1 1 calc GR . . . .
H48C H 0.7162 0.7240 0.2083 0.092 Uiso 1 1 calc GR . . . .
C45 C 0.1955(5) 0.6393(2) 0.3183(2) 0.0993(14) Uani 1 1 d . . . . .
H45A H 0.1496 0.5885 0.3240 0.149 Uiso 1 1 calc GR . . . .
H45B H 0.1322 0.6863 0.3421 0.149 Uiso 1 1 calc GR . . . .
H45C H 0.2951 0.6232 0.3292 0.149 Uiso 1 1 calc GR . . . .
C46 C 0.0534(4) 0.6948(3) 0.2370(3) 0.1184(19) Uani 1 1 d . . . . .
H46A H 0.0616 0.7250 0.1994 0.178 Uiso 1 1 calc GR . . . .
H46B H -0.0174 0.7331 0.2649 0.178 Uiso 1 1 calc GR . . . .
H46C H 0.0174 0.6415 0.2352 0.178 Uiso 1 1 calc GR . . . .
C43 C 0.3400(6) 0.4785(2) 0.1176(2) 0.1061(16) Uani 1 1 d . . . . .
H43A H 0.3958 0.4267 0.0968 0.159 Uiso 1 1 calc GR . . . .
H43B H 0.2737 0.5161 0.0938 0.159 Uiso 1 1 calc GR . . . .
H43C H 0.2800 0.4607 0.1530 0.159 Uiso 1 1 calc GR . . . .
C44 C 0.5494(6) 0.5575(2) 0.07694(17) 0.1019(13) Uani 1 1 d . . . . .
H44A H 0.6188 0.5897 0.0869 0.153 Uiso 1 1 calc GR . . . .
H44B H 0.4845 0.5950 0.0526 0.153 Uiso 1 1 calc GR . . . .
H44C H 0.6066 0.5057 0.0564 0.153 Uiso 1 1 calc GR . . . .
C41 C 0.8779(4) 0.3857(2) 0.1850(2) 0.0909(12) Uani 1 1 d . . . . .
H41A H 0.9488 0.3443 0.2052 0.136 Uiso 1 1 calc GR . . . .
H41B H 0.9292 0.4284 0.1625 0.136 Uiso 1 1 calc GR . . . .
H41C H 0.8393 0.3541 0.1595 0.136 Uiso 1 1 calc GR . . . .
C42 C 0.8038(5) 0.4793(2) 0.2721(2) 0.1007(13) Uani 1 1 d . . . . .
H42A H 0.7183 0.5087 0.2994 0.151 Uiso 1 1 calc GR . . . .
H42B H 0.8580 0.5223 0.2519 0.151 Uiso 1 1 calc GR . . . .
H42C H 0.8713 0.4359 0.2926 0.151 Uiso 1 1 calc GR . . . .
C39 C 0.2971(5) 0.3433(3) 0.34722(19) 0.0982(13) Uani 1 1 d . . . . .
H39A H 0.2452 0.3618 0.3146 0.147 Uiso 1 1 calc GR . . . .
H39B H 0.2809 0.3926 0.3718 0.147 Uiso 1 1 calc DGR . . . .
H39C H 0.2575 0.2957 0.3691 0.147 Uiso 1 1 calc GR . . . .
C40 C 0.5535(6) 0.2770(2) 0.37567(15) 0.0934(12) Uani 1 1 d . . . . .
H40A H 0.5162 0.2274 0.3957 0.140 Uiso 1 1 calc GR . . . .
H40B H 0.5382 0.3235 0.4023 0.140 Uiso 1 1 calc GR . . . .
H40C H 0.6607 0.2583 0.3605 0.140 Uiso 1 1 calc GR . . . .
C37 C 0.3385(4) 0.1362(2) 0.2143(2) 0.0937(13) Uani 1 1 d . . . . .
H37A H 0.3441 0.0876 0.1904 0.141 Uiso 1 1 calc GR . . . .
H37B H 0.2505 0.1823 0.2092 0.141 Uiso 1 1 calc GR . . . .
H37C H 0.3300 0.1157 0.2544 0.141 Uiso 1 1 calc GR . . . .
C38 C 0.5054(5) 0.1997(2) 0.13376(16) 0.0888(11) Uani 1 1 d . . . . .
H38A H 0.5935 0.2257 0.1243 0.133 Uiso 1 1 calc GR . . . .
H38B H 0.4167 0.2424 0.1253 0.133 Uiso 1 1 calc GR . . . .
H38C H 0.5213 0.1483 0.1111 0.133 Uiso 1 1 calc GR . . . .
C35 C 0.8989(4) -0.03182(19) 0.18416(14) 0.0552(7) Uani 0.9037(19) 1 d D U . A 1
H35A H 0.9814 -0.0788 0.1934 0.083 Uiso 0.9037(19) 1 calc GR . . A 1
H35B H 0.9250 -0.0095 0.1449 0.083 Uiso 0.9037(19) 1 calc GR . . A 1
H35C H 0.8077 -0.0544 0.1879 0.083 Uiso 0.9037(19) 1 calc GR . . A 1
C36 C 1.0168(3) 0.0737(3) 0.22361(16) 0.0627(8) Uani 0.9037(19) 1 d D . . A 1
H36A H 1.0010 0.1157 0.2534 0.094 Uiso 0.9037(19) 1 calc GR . . A 1
H36B H 1.0443 0.1018 0.1862 0.094 Uiso 0.9037(19) 1 calc GR . . A 1
H36C H 1.0977 0.0239 0.2302 0.094 Uiso 0.9037(19) 1 calc GR . . A 1
N8A N 0.777(3) 0.0211(16) 0.2988(7) 0.050(3) Uani 0.0963(19) 1 d D U . A 2
N9A N 0.654(3) 0.0815(12) 0.3296(10) 0.073(7) Uani 0.0963(19) 1 d G U . A 2
N10A N 0.605(3) 0.0398(14) 0.3832(8) 0.080(6) Uani 0.0963(19) 1 d G U . A 2
C19A C 0.698(3) -0.0463(13) 0.3856(8) 0.072(5) Uani 0.0963(19) 1 d DG U . A 2
C20A C 0.804(3) -0.0579(13) 0.3334(9) 0.065(6) Uani 0.0963(19) 1 d G U . A 2
H20A H 0.8791 -0.1089 0.3236 0.078 Uiso 0.0963(19) 1 calc R . . A 2
C21A C 0.648(2) -0.1026(17) 0.4368(10) 0.0687(9) Uani 0.0963(19) 1 d D U . A 2
H21C H 0.5876 -0.0657 0.4682 0.082 Uiso 0.0963(19) 1 calc R U . A 2
H21D H 0.5862 -0.1404 0.4266 0.082 Uiso 0.0963(19) 1 calc R U . A 2
N11A N 0.786(3) -0.1562(12) 0.4546(10) 0.0684(7) Uani 0.0963(19) 1 d D U . A 2
C28A C 0.826(2) -0.0866(14) 0.4824(11) 0.0681(8) Uani 0.0963(19) 1 d D U . A 2
H28C H 0.7511 -0.0700 0.5172 0.082 Uiso 0.0963(19) 1 calc R U . A 2
H28D H 0.8240 -0.0344 0.4562 0.082 Uiso 0.0963(19) 1 calc R U . A 2
C29A C 0.978(2) -0.1164(12) 0.4980(8) 0.092(5) Uani 0.0963(19) 1 d D U . A 2
C30A C 1.105(2) -0.131(2) 0.4548(9) 0.116(10) Uani 0.0963(19) 1 d DG U . A 2
H30A H 1.0939 -0.1227 0.4159 0.139 Uiso 0.0963(19) 1 calc R U . A 2
C31A C 1.249(2) -0.160(3) 0.4693(13) 0.123(11) Uani 0.0963(19) 1 d G U . A 2
H31A H 1.3345 -0.1698 0.4401 0.148 Uiso 0.0963(19) 1 calc R U . A 2
C32A C 1.265(2) -0.173(2) 0.5268(14) 0.120(10) Uani 0.0963(19) 1 d G U . A 2
H32A H 1.3621 -0.1916 0.5366 0.145 Uiso 0.0963(19) 1 calc R U . A 2
C33A C 1.138(3) -0.157(3) 0.5700(11) 0.115(8) Uani 0.0963(19) 1 d G U . A 2
H33A H 1.1490 -0.1662 0.6089 0.138 Uiso 0.0963(19) 1 calc R U . A 2
N34A N 0.994(3) -0.129(2) 0.5555(8) 0.109(7) Uani 0.0963(19) 1 d DG U . A 2
C22A C 0.747(4) -0.2318(13) 0.4900(12) 0.0688(8) Uani 0.0963(19) 1 d D U . A 2
H22C H 0.6639 -0.2016 0.5188 0.083 Uiso 0.0963(19) 1 calc R U . A 2
H22D H 0.8333 -0.2488 0.5103 0.083 Uiso 0.0963(19) 1 calc R U . A 2
N12A N 0.605(3) -0.3297(14) 0.4559(11) 0.1314(13) Uani 0.0963(19) 1 d D U . A 2
C24A C 0.575(4) -0.4126(18) 0.4538(17) 0.136(3) Uani 0.0963(19) 1 d G U . A 2
H24A H 0.5083 -0.4209 0.4303 0.163 Uiso 0.0963(19) 1 calc R U . A 2
C25A C 0.644(4) -0.4831(14) 0.4867(15) 0.129(4) Uani 0.0963(19) 1 d G U . A 2
H25A H 0.6235 -0.5391 0.4853 0.155 Uiso 0.0963(19) 1 calc R U . A 2
C26A C 0.743(3) -0.4708(12) 0.5215(13) 0.114(5) Uani 0.0963(19) 1 d G U . A 2
H26A H 0.7892 -0.5185 0.5437 0.137 Uiso 0.0963(19) 1 calc R U . A 2
C27A C 0.773(4) -0.3880(14) 0.5236(16) 0.121(4) Uani 0.0963(19) 1 d DG U . A 2
H27A H 0.8398 -0.3797 0.5472 0.145 Uiso 0.0963(19) 1 calc DR U . A 2
C23A C 0.704(3) -0.3175(12) 0.4908(12) 0.124(3) Uani 0.0963(19) 1 d DG U . A 2
C18A C 0.8525(14) 0.0469(11) 0.2410(6) 0.0490(12) Uani 0.0963(19) 1 d D U . A 2
C35A C 0.897(4) -0.0405(15) 0.2117(14) 0.056(2) Uani 0.0963(19) 1 d D U . A 2
H35D H 0.8193 -0.0741 0.2252 0.084 Uiso 0.0963(19) 1 calc GR U . A 2
H35E H 0.9928 -0.0735 0.2209 0.084 Uiso 0.0963(19) 1 calc GR U . A 2
H35F H 0.9056 -0.0299 0.1703 0.084 Uiso 0.0963(19) 1 calc GR U . A 2
C36A C 1.002(3) 0.066(3) 0.2482(17) 0.0627(8) Uani 0.0963(19) 1 d D U . A 2
H36D H 1.0720 0.0590 0.2119 0.094 Uiso 0.0963(19) 1 calc GR U . A 2
H36E H 1.0444 0.0258 0.2774 0.094 Uiso 0.0963(19) 1 calc GR U . A 2
H36F H 0.9852 0.1263 0.2600 0.094 Uiso 0.0963(19) 1 calc GR U . A 2
C3S C 0.861(2) -0.5594(12) 0.4365(9) 0.380(11) Uiso 0.9037(19) 1 d D U . A 1
H3SA H 0.8199 -0.5373 0.4017 0.569 Uiso 0.9037(19) 1 calc R . . A 1
H3SB H 0.9352 -0.6139 0.4288 0.569 Uiso 0.9037(19) 1 calc R . . A 1
H3SC H 0.7791 -0.5701 0.4668 0.569 Uiso 0.9037(19) 1 calc R . . A 1
C2S C 0.935(2) -0.4912(14) 0.4555(6) 0.409(13) Uiso 0.9037(19) 1 d D U . A 1
H2SA H 1.0115 -0.4801 0.4225 0.491 Uiso 0.9037(19) 1 calc R . . A 1
H2SB H 0.8569 -0.4367 0.4601 0.491 Uiso 0.9037(19) 1 calc R . . A 1
O1S O 1.0000 -0.5000 0.5000 0.537(18) Uiso 0.9037(19) 2 d DS TU P A 1

loop_
_atom_site_aniso_label
_atom_site_aniso_U_11
_atom_site_aniso_U_22
_atom_site_aniso_U_33
_atom_site_aniso_U_23
_atom_site_aniso_U_13
_atom_site_aniso_U_12
Si1 0.0705(6) 0.1107(9) 0.0975(8) -0.0142(6) -0.0091(5) -0.0047(6)
O1 0.0718(13) 0.0665(12) 0.0842(14) -0.0106(10) -0.0083(11) -0.0174(10)
O2 0.1169(19) 0.0528(11) 0.0793(14) 0.0050(10) -0.0188(13) -0.0292(11)
O3 0.0678(11) 0.0381(8) 0.0808(12) 0.0003(8) -0.0255(9) -0.0181(8)
O4 0.0505(11) 0.0459(10) 0.1255(19) -0.0047(10) -0.0187(11) 0.0036(8)
O5 0.1015(17) 0.0426(10) 0.1108(18) 0.0139(10) -0.0548(14) -0.0206(10)
O6 0.0730(13) 0.0335(8) 0.1111(17) -0.0050(9) -0.0091(11) -0.0173(8)
O7 0.0947(16) 0.0457(10) 0.0815(14) -0.0155(9) -0.0119(11) -0.0011(10)
O8 0.0577(11) 0.0380(8) 0.0911(14) 0.0068(8) -0.0245(9) -0.0078(7)
O9 0.0559(10) 0.0404(8) 0.0780(12) -0.0011(8) -0.0065(8) -0.0209(7)
N12 0.081(2) 0.105(3) 0.090(2) -0.0113(19) -0.0264(17) -0.0143(18)
N11 0.0750(12) 0.0666(10) 0.0613(10) 0.0052(8) -0.0167(9) -0.0178(9)
N8 0.0431(14) 0.0417(11) 0.0573(14) -0.0025(10) -0.0063(10) -0.0041(10)
N9 0.0563(15) 0.0501(13) 0.0553(14) -0.0003(11) -0.0037(12) 0.0025(11)
N10 0.0691(17) 0.0595(15) 0.0566(14) 0.0003(11) -0.0029(12) -0.0026(12)
N7 0.0468(11) 0.0322(8) 0.0748(13) 0.0049(8) -0.0186(9) -0.0130(7)
N6 0.0594(13) 0.0390(10) 0.0666(13) 0.0055(9) -0.0055(10) -0.0077(9)
N5 0.0650(14) 0.0342(9) 0.0781(15) -0.0043(9) -0.0193(11) -0.0089(9)
N4 0.0876(17) 0.0319(9) 0.0790(15) 0.0022(9) -0.0236(13) -0.0154(10)
N3 0.0565(13) 0.0388(10) 0.1009(19) 0.0039(11) -0.0202(12) -0.0146(9)
N2 0.0415(10) 0.0346(9) 0.0718(13) 0.0013(8) -0.0144(9) -0.0054(7)
N1 0.0653(13) 0.0409(10) 0.0649(13) 0.0013(9) -0.0224(10) -0.0183(9)
C23 0.079(2) 0.0695(18) 0.0547(16) 0.0077(13) -0.0143(14) -0.0180(15)
C27 0.085(2) 0.089(2) 0.077(2) -0.0168(19) -0.0174(18) -0.0115(19)
C26 0.106(3) 0.103(3) 0.082(3) -0.029(2) -0.012(2) -0.015(2)
C25 0.105(3) 0.122(4) 0.087(3) -0.037(3) -0.022(2) -0.025(3)
C24 0.092(3) 0.144(4) 0.101(3) -0.028(3) -0.034(2) -0.025(3)
C22 0.0768(13) 0.0662(12) 0.0619(11) 0.0063(10) -0.0172(10) -0.0161(10)
C28 0.0777(13) 0.0696(12) 0.0636(12) 0.0034(10) -0.0165(10) -0.0187(10)
C30 0.093(3) 0.167(4) 0.083(3) 0.024(3) -0.028(2) -0.043(3)
C31 0.110(3) 0.198(5) 0.123(4) 0.038(4) -0.039(3) -0.054(4)
C32 0.150(4) 0.188(5) 0.175(5) 0.038(4) -0.045(4) -0.073(4)
C33 0.161(4) 0.147(4) 0.196(5) 0.026(4) -0.063(4) -0.073(3)
N34 0.147(3) 0.115(2) 0.161(3) 0.022(2) -0.068(3) -0.062(2)
C29 0.106(3) 0.113(3) 0.089(2) 0.031(2) -0.040(2) -0.050(2)
C21 0.0725(13) 0.0673(12) 0.0619(12) 0.0069(10) -0.0169(10) -0.0152(11)
C19 0.0524(16) 0.0531(15) 0.0591(17) 0.0004(12) -0.0094(13) -0.0063(12)
C20 0.0484(15) 0.0479(14) 0.0602(16) 0.0019(11) -0.0096(12) -0.0024(11)
C18 0.0411(13) 0.0475(12) 0.0563(15) -0.0021(11) -0.0070(11) -0.0125(10)
C17 0.0479(13) 0.0367(10) 0.0587(13) -0.0014(9) -0.0072(10) -0.0149(9)
C16 0.0546(14) 0.0370(11) 0.092(2) 0.0010(11) -0.0313(13) -0.0117(10)
C15 0.0402(12) 0.0359(11) 0.0811(17) 0.0052(10) -0.0138(11) -0.0104(9)
C14 0.081(2) 0.0526(14) 0.0653(17) 0.0010(12) -0.0005(14) -0.0072(13)
C13 0.0774(18) 0.0411(12) 0.0649(16) -0.0068(11) -0.0160(13) -0.0040(12)
C12 0.0641(17) 0.0377(12) 0.102(2) -0.0050(12) -0.0214(15) -0.0152(11)
C11 0.0672(17) 0.0338(11) 0.0851(19) -0.0056(11) -0.0072(14) -0.0134(11)
C10 0.115(3) 0.0401(13) 0.080(2) 0.0070(12) -0.0380(18) -0.0201(15)
C9 0.0777(19) 0.0399(12) 0.091(2) 0.0107(12) -0.0369(16) -0.0219(12)
C8 0.0408(14) 0.0490(14) 0.130(3) 0.0006(16) -0.0079(15) -0.0095(11)
C7 0.0435(13) 0.0439(12) 0.0856(19) -0.0017(12) -0.0108(12) -0.0049(10)
C6 0.0502(13) 0.0374(11) 0.0656(15) -0.0008(10) -0.0199(11) -0.0100(9)
C5 0.0477(13) 0.0363(10) 0.0679(15) -0.0020(10) -0.0170(11) -0.0091(9)
C4 0.0675(16) 0.0448(12) 0.0626(15) -0.0001(11) -0.0190(12) -0.0125(11)
C3 0.081(2) 0.0524(14) 0.0610(16) -0.0088(12) -0.0108(13) -0.0161(13)
C2 0.084(2) 0.097(3) 0.089(2) -0.0058(19) -0.0130(18) -0.038(2)
C1 0.084(3) 0.115(3) 0.094(3) -0.003(2) -0.022(2) -0.024(2)
C51 0.126(4) 0.109(4) 0.186(6) -0.014(4) 0.006(4) -0.026(3)
C52 0.145(5) 0.228(7) 0.111(4) -0.066(5) -0.044(4) 0.024(5)
C53 0.078(3) 0.151(5) 0.168(5) -0.017(4) 0.001(3) 0.007(3)
C49 0.092(2) 0.0580(16) 0.0720(18) -0.0041(13) -0.0274(16) -0.0214(15)
C50 0.076(2) 0.077(2) 0.076(2) 0.0002(16) -0.0259(16) 0.0027(16)
C47 0.081(2) 0.0555(15) 0.0696(18) -0.0086(13) -0.0218(15) -0.0124(14)
C48 0.0495(14) 0.0475(13) 0.094(2) 0.0033(12) -0.0303(13) -0.0122(10)
C45 0.076(2) 0.070(2) 0.130(3) 0.000(2) 0.032(2) -0.0137(17)
C46 0.0436(17) 0.072(2) 0.247(6) -0.007(3) -0.038(3) -0.0160(15)
C43 0.168(4) 0.0552(17) 0.125(3) 0.0111(19) -0.094(3) -0.036(2)
C44 0.151(4) 0.064(2) 0.079(2) 0.0097(17) -0.013(2) -0.011(2)
C41 0.0643(19) 0.0519(16) 0.150(4) -0.0033(19) 0.003(2) -0.0171(14)
C42 0.110(3) 0.067(2) 0.147(4) -0.007(2) -0.063(3) -0.029(2)
C39 0.093(3) 0.081(2) 0.098(3) -0.005(2) 0.025(2) -0.005(2)
C40 0.141(4) 0.073(2) 0.0620(19) 0.0013(15) -0.023(2) -0.012(2)
C37 0.0541(17) 0.0499(15) 0.189(4) -0.008(2) -0.045(2) -0.0144(13)
C38 0.129(3) 0.0582(17) 0.087(2) -0.0048(15) -0.060(2) -0.0042(18)
C35 0.0531(15) 0.0509(14) 0.0588(17) -0.0069(13) -0.0089(15) -0.0046(11)
C36 0.0480(15) 0.0703(19) 0.074(2) 0.0020(19) -0.0129(15) -0.0205(13)
N8A 0.041(6) 0.051(5) 0.058(4) 0.002(3) -0.014(3) -0.009(4)
N9A 0.068(9) 0.063(6) 0.070(6) 0.009(5) 0.003(6) 0.005(6)
N10A 0.078(9) 0.071(6) 0.072(6) 0.011(5) 0.003(6) 0.000(6)
C19A 0.070(7) 0.068(6) 0.068(5) 0.008(4) -0.008(5) -0.006(5)
C20A 0.064(8) 0.058(5) 0.067(5) 0.009(4) -0.009(6) -0.005(6)
C21A 0.0762(16) 0.0682(15) 0.0628(15) 0.0050(13) -0.0163(13) -0.0176(14)
N11A 0.0758(13) 0.0677(12) 0.0626(12) 0.0055(10) -0.0165(11) -0.0169(11)
C28A 0.0756(15) 0.0672(14) 0.0625(13) 0.0057(12) -0.0166(12) -0.0167(12)
C29A 0.086(4) 0.095(11) 0.100(7) 0.000(7) -0.032(4) -0.017(4)
C30A 0.089(5) 0.15(3) 0.108(8) -0.002(9) -0.024(5) -0.015(6)
C31A 0.093(6) 0.15(3) 0.122(10) 0.000(13) -0.031(6) -0.016(7)
C32A 0.098(8) 0.14(3) 0.123(10) -0.001(13) -0.033(6) -0.018(9)
C33A 0.094(7) 0.137(19) 0.115(9) 0.003(11) -0.039(6) -0.016(10)
N34A 0.094(7) 0.136(17) 0.100(7) 0.002(7) -0.035(5) -0.015(8)
C22A 0.0763(15) 0.0683(13) 0.0628(14) 0.0056(12) -0.0163(13) -0.0175(12)
N12A 0.147(3) 0.115(2) 0.161(3) 0.022(2) -0.068(3) -0.062(2)
C24A 0.151(6) 0.116(4) 0.167(6) 0.022(4) -0.068(5) -0.064(4)
C25A 0.147(8) 0.109(5) 0.155(8) 0.016(5) -0.059(7) -0.058(5)
C26A 0.135(9) 0.086(5) 0.142(9) 0.018(5) -0.051(8) -0.051(5)
C27A 0.142(8) 0.089(5) 0.153(8) 0.022(5) -0.062(7) -0.051(5)
C23A 0.147(7) 0.091(4) 0.159(7) 0.024(4) -0.067(6) -0.053(4)
C18A 0.042(2) 0.048(2) 0.057(2) -0.002(2) -0.0082(19) -0.0107(18)
C35A 0.053(4) 0.052(3) 0.061(4) -0.004(3) -0.010(4) -0.008(3)
C36A 0.0480(15) 0.0703(19) 0.074(2) 0.0020(19) -0.0129(15) -0.0205(13)

loop_
_atom_type_symbol
_atom_type_description
_atom_type_scat_dispersion_real
_atom_type_scat_dispersion_imag
_atom_type_scat_source
C C 0.0181 0.0091 'International Tables Vol C Tables 4.2.6.8 and 6.1.1.4'
H H 0.0000 0.0000 'International Tables Vol C Tables 4.2.6.8 and 6.1.1.4'
N N 0.0311 0.0180 'International Tables Vol C Tables 4.2.6.8 and 6.1.1.4'
O O 0.0492 0.0322 'International Tables Vol C Tables 4.2.6.8 and 6.1.1.4'
Si Si 0.2541 0.3302 'International Tables Vol C Tables 4.2.6.8 and 6.1.1.4'

loop_
_geom_angle_atom_site_label_1
_geom_angle_atom_site_label_2
_geom_angle_atom_site_label_3
_geom_angle
_geom_angle_site_symmetry_1
_geom_angle_site_symmetry_3
_geom_angle_publ_flag
C51 Si1 C1 107.0(3) . . ?
C51 Si1 C53 107.7(3) . . ?
C52 Si1 C1 110.1(3) . . ?
C52 Si1 C51 112.4(4) . . ?
C52 Si1 C53 111.2(3) . . ?
C53 Si1 C1 108.3(3) . . ?
C3 O1 C2 114.6(3) . . ?
C23 N12 C24 117.2(4) . . ?
C28 N11 C22 110.8(2) . . ?
C28 N11 C21 111.2(3) . . ?
C21 N11 C22 109.2(3) . . ?
N9 N8 C18 122.0(2) . . ?
C20 N8 N9 110.4(2) . . ?
C20 N8 C18 126.0(2) . . ?
N10 N9 N8 108.0(3) . . ?
N9 N10 C19 107.9(3) . . ?
C17 N7 H7 118.9 . . ?
C17 N7 C16 122.18(19) . . ?
C16 N7 H7 118.9 . . ?
C15 N6 H6 119.0 . . ?
C15 N6 C14 122.0(2) . . ?
C14 N6 H6 119.0 . . ?
C13 N5 H5 118.8 . . ?
C13 N5 C12 122.4(2) . . ?
C12 N5 H5 118.8 . . ?
C11 N4 H4 118.9 . . ?
C11 N4 C10 122.1(2) . . ?
C10 N4 H4 118.9 . . ?
C9 N3 H3 118.8 . . ?
C9 N3 C8 122.4(2) . . ?
C8 N3 H3 118.8 . . ?
C7 N2 H2 118.0 . . ?
C7 N2 C6 124.0(2) . . ?
C6 N2 H2 118.0 . . ?
C5 N1 H1 118.8 . . ?
C5 N1 C4 122.5(2) . . ?
C4 N1 H1 118.8 . . ?
N12 C23 C27 121.5(3) . . ?
N12 C23 C22 117.5(3) . . ?
C27 C23 C22 121.0(3) . . ?
C23 C27 H27 120.3 . . ?
C26 C27 C23 119.4(4) . . ?
C26 C27 H27 120.3 . . ?
C27 C26 H26 120.2 . . ?
C25 C26 C27 119.5(4) . . ?
C25 C26 H26 120.2 . . ?
C26 C25 H25 120.8 . . ?
C24 C25 C26 118.4(4) . . ?
C24 C25 H25 120.8 . . ?
N12 C24 H24 118.0 . . ?
C25 C24 N12 124.0(4) . . ?
C25 C24 H24 118.0 . . ?
N11 C22 C23 112.7(3) . . ?
N11 C22 H22A 109.1 . . ?
N11 C22 H22B 109.1 . . ?
C23 C22 H22A 109.1 . . ?
C23 C22 H22B 109.1 . . ?
H22A C22 H22B 107.8 . . ?
N11 C28 H28A 109.1 . . ?
N11 C28 H28B 109.1 . . ?
N11 C28 C29 112.3(3) . . ?
H28A C28 H28B 107.9 . . ?
C29 C28 H28A 109.1 . . ?
C29 C28 H28B 109.1 . . ?
C31 C30 H30 120.0 . . ?
C31 C30 C29 120.0 . . ?
C29 C30 H30 120.0 . . ?
C30 C31 H31 120.0 . . ?
C32 C31 C30 120.0 . . ?
C32 C31 H31 120.0 . . ?
C31 C32 H32 120.0 . . ?
C31 C32 C33 120.0 . . ?
C33 C32 H32 120.0 . . ?
C32 C33 H33 120.0 . . ?
N34 C33 C32 120.0 . . ?
N34 C33 H33 120.0 . . ?
C33 N34 C29 120.0 . . ?
C30 C29 C28 125.8(3) . . ?
N34 C29 C28 114.0(3) . . ?
N34 C29 C30 120.0 . . ?
N11 C21 H21A 108.8 . . ?
N11 C21 H21B 108.8 . . ?
N11 C21 C19 113.7(3) . . ?
H21A C21 H21B 107.7 . . ?
C19 C21 H21A 108.8 . . ?
C19 C21 H21B 108.8 . . ?
N10 C19 C21 123.7(3) . . ?
C20 C19 N10 108.9(3) . . ?
C20 C19 C21 127.3(3) . . ?
N8 C20 C19 104.8(2) . . ?
N8 C20 H20 127.6 . . ?
C19 C20 H20 127.6 . . ?
N8 C18 C17 107.2(2) . . ?
N8 C18 C35 109.3(2) . . ?
N8 C18 C36 108.2(2) . . ?
C35 C18 C17 111.8(2) . . ?
C35 C18 C36 110.5(3) . . ?
C36 C18 C17 109.6(2) . . ?
O9 C17 N7 122.8(2) . . ?
O9 C17 C18 119.8(2) . . ?
O9 C17 C18A 120.9(9) . . ?
N7 C17 C18 117.42(19) . . ?
N7 C17 C18A 114.6(8) . . ?
N7 C16 C15 110.4(2) . . ?
N7 C16 C37 107.4(2) . . ?
N7 C16 C38 111.3(3) . . ?
C37 C16 C15 105.6(3) . . ?
C38 C16 C15 110.6(2) . . ?
C38 C16 C37 111.3(3) . . ?
O8 C15 N6 122.1(2) . . ?
O8 C15 C16 119.2(2) . . ?
N6 C15 C16 118.5(2) . . ?
N6 C14 C13 110.2(2) . . ?
N6 C14 C39 110.2(3) . . ?
N6 C14 C40 107.6(2) . . ?
C13 C14 C40 107.1(3) . . ?
C39 C14 C13 110.1(3) . . ?
C39 C14 C40 111.6(3) . . ?
O7 C13 N5 122.4(3) . . ?
O7 C13 C14 121.0(3) . . ?
N5 C13 C14 116.5(2) . . ?
N5 C12 C11 110.3(2) . . ?
N5 C12 C41 107.6(2) . . ?
N5 C12 C42 110.2(3) . . ?
C11 C12 C42 109.9(2) . . ?
C41 C12 C11 107.7(3) . . ?
C41 C12 C42 111.2(3) . . ?
O6 C11 N4 121.7(3) . . ?
O6 C11 C12 120.8(3) . . ?
N4 C11 C12 117.3(2) . . ?
N4 C10 C9 110.1(3) . . ?
N4 C10 C43 108.1(2) . . ?
N4 C10 C44 110.8(3) . . ?
C9 C10 C43 107.3(3) . . ?
C44 C10 C9 109.9(2) . . ?
C44 C10 C43 110.6(3) . . ?
O5 C9 N3 122.2(3) . . ?
O5 C9 C10 120.7(3) . . ?
N3 C9 C10 117.0(2) . . ?
N3 C8 C7 110.0(2) . . ?
N3 C8 C45 108.4(3) . . ?
N3 C8 C46 110.2(3) . . ?
C7 C8 C46 109.7(3) . . ?
C45 C8 C7 108.1(3) . . ?
C45 C8 C46 110.4(3) . . ?
O4 C7 N2 122.5(2) . . ?
O4 C7 C8 121.0(2) . . ?
N2 C7 C8 116.3(2) . . ?
N2 C6 C5 111.72(19) . . ?
N2 C6 C47 111.7(2) . . ?
N2 C6 C48 107.16(18) . . ?
C47 C6 C5 109.7(2) . . ?
C48 C6 C5 106.9(2) . . ?
C48 C6 C47 109.5(2) . . ?
O3 C5 N1 122.1(2) . . ?
O3 C5 C6 119.5(2) . . ?
N1 C5 C6 118.1(2) . . ?
N1 C4 C3 111.1(2) . . ?
N1 C4 C49 108.3(2) . . ?
N1 C4 C50 109.6(2) . . ?
C3 C4 C49 108.0(2) . . ?
C3 C4 C50 110.0(2) . . ?
C50 C4 C49 109.8(3) . . ?
O1 C3 C4 112.3(2) . . ?
O2 C3 O1 122.7(3) . . ?
O2 C3 C4 124.8(3) . . ?
O1 C2 H2A 110.2 . . ?
O1 C2 H2B 110.2 . . ?
O1 C2 C1 107.3(3) . . ?
H2A C2 H2B 108.5 . . ?
C1 C2 H2A 110.2 . . ?
C1 C2 H2B 110.2 . . ?
Si1 C1 H1A 108.2 . . ?
Si1 C1 H1B 108.2 . . ?
C2 C1 Si1 116.2(3) . . ?
C2 C1 H1A 108.2 . . ?
C2 C1 H1B 108.2 . . ?
H1A C1 H1B 107.4 . . ?
Si1 C51 H51A 109.5 . . ?
Si1 C51 H51B 109.5 . . ?
Si1 C51 H51C 109.5 . . ?
H51A C51 H51B 109.5 . . ?
H51A C51 H51C 109.5 . . ?
H51B C51 H51C 109.5 . . ?
Si1 C52 H52A 109.5 . . ?
Si1 C52 H52B 109.5 . . ?
Si1 C52 H52C 109.5 . . ?
H52A C52 H52B 109.5 . . ?
H52A C52 H52C 109.5 . . ?
H52B C52 H52C 109.5 . . ?
Si1 C53 H53A 109.5 . . ?
Si1 C53 H53B 109.5 . . ?
Si1 C53 H53C 109.5 . . ?
H53A C53 H53B 109.5 . . ?
H53A C53 H53C 109.5 . . ?
H53B C53 H53C 109.5 . . ?
C4 C49 H49A 109.5 . . ?
C4 C49 H49B 109.5 . . ?
C4 C49 H49C 109.5 . . ?
H49A C49 H49B 109.5 . . ?
H49A C49 H49C 109.5 . . ?
H49B C49 H49C 109.5 . . ?
C4 C50 H50A 109.5 . . ?
C4 C50 H50B 109.5 . . ?
C4 C50 H50C 109.5 . . ?
H50A C50 H50B 109.5 . . ?
H50A C50 H50C 109.5 . . ?
H50B C50 H50C 109.5 . . ?
C6 C47 H47A 109.5 . . ?
C6 C47 H47B 109.5 . . ?
C6 C47 H47C 109.5 . . ?
H47A C47 H47B 109.5 . . ?
H47A C47 H47C 109.5 . . ?
H47B C47 H47C 109.5 . . ?
C6 C48 H48A 109.5 . . ?
C6 C48 H48B 109.5 . . ?
C6 C48 H48C 109.5 . . ?
H48A C48 H48B 109.5 . . ?
H48A C48 H48C 109.5 . . ?
H48B C48 H48C 109.5 . . ?
C8 C45 H45A 109.5 . . ?
C8 C45 H45B 109.5 . . ?
C8 C45 H45C 109.5 . . ?
H45A C45 H45B 109.5 . . ?
H45A C45 H45C 109.5 . . ?
H45B C45 H45C 109.5 . . ?
C8 C46 H46A 109.5 . . ?
C8 C46 H46B 109.5 . . ?
C8 C46 H46C 109.5 . . ?
H46A C46 H46B 109.5 . . ?
H46A C46 H46C 109.5 . . ?
H46B C46 H46C 109.5 . . ?
C10 C43 H43A 109.5 . . ?
C10 C43 H43B 109.5 . . ?
C10 C43 H43C 109.5 . . ?
H43A C43 H43B 109.5 . . ?
H43A C43 H43C 109.5 . . ?
H43B C43 H43C 109.5 . . ?
C10 C44 H44A 109.5 . . ?
C10 C44 H44B 109.5 . . ?
C10 C44 H44C 109.5 . . ?
H44A C44 H44B 109.5 . . ?
H44A C44 H44C 109.5 . . ?
H44B C44 H44C 109.5 . . ?
C12 C41 H41A 109.5 . . ?
C12 C41 H41B 109.5 . . ?
C12 C41 H41C 109.5 . . ?
H41A C41 H41B 109.5 . . ?
H41A C41 H41C 109.5 . . ?
H41B C41 H41C 109.5 . . ?
C12 C42 H42A 109.5 . . ?
C12 C42 H42B 109.5 . . ?
C12 C42 H42C 109.5 . . ?
H42A C42 H42B 109.5 . . ?
H42A C42 H42C 109.5 . . ?
H42B C42 H42C 109.5 . . ?
C14 C39 H39A 109.5 . . ?
C14 C39 H39B 109.5 . . ?
C14 C39 H39C 109.5 . . ?
H39A C39 H39B 109.5 . . ?
H39A C39 H39C 109.5 . . ?
H39B C39 H39C 109.5 . . ?
C14 C40 H40A 109.5 . . ?
C14 C40 H40B 109.5 . . ?
C14 C40 H40C 109.5 . . ?
H40A C40 H40B 109.5 . . ?
H40A C40 H40C 109.5 . . ?
H40B C40 H40C 109.5 . . ?
C16 C37 H37A 109.5 . . ?
C16 C37 H37B 109.5 . . ?
C16 C37 H37C 109.5 . . ?
H37A C37 H37B 109.5 . . ?
H37A C37 H37C 109.5 . . ?
H37B C37 H37C 109.5 . . ?
C16 C38 H38A 109.5 . . ?
C16 C38 H38B 109.5 . . ?
C16 C38 H38C 109.5 . . ?
H38A C38 H38B 109.5 . . ?
H38A C38 H38C 109.5 . . ?
H38B C38 H38C 109.5 . . ?
C18 C35 H35A 109.5 . . ?
C18 C35 H35B 109.5 . . ?
C18 C35 H35C 109.5 . . ?
H35A C35 H35B 109.5 . . ?
H35A C35 H35C 109.5 . . ?
H35B C35 H35C 109.5 . . ?
C18 C36 H36A 109.5 . . ?
C18 C36 H36B 109.5 . . ?
C18 C36 H36C 109.5 . . ?
H36A C36 H36B 109.5 . . ?
H36A C36 H36C 109.5 . . ?
H36B C36 H36C 109.5 . . ?
N9A N8A C18A 120.1(16) . . ?
C20A N8A N9A 108.0 . . ?
C20A N8A C18A 131.9(16) . . ?
N10A N9A N8A 108.0 . . ?
N9A N10A C19A 108.0 . . ?
N10A C19A C21A 114.3(17) . . ?
C20A C19A N10A 108.0 . . ?
C20A C19A C21A 137.2(18) . . ?
N8A C20A C19A 108.0 . . ?
N8A C20A H20A 126.0 . . ?
C19A C20A H20A 126.0 . . ?
C19A C21A H21C 110.4 . . ?
C19A C21A H21D 110.4 . . ?
H21C C21A H21D 108.6 . . ?
N11A C21A C19A 106.7(15) . . ?
N11A C21A H21C 110.4 . . ?
N11A C21A H21D 110.4 . . ?
C21A N11A C28A 97.0(19) . . ?
C21A N11A C22A 108.3(18) . . ?
C22A N11A C28A 119(2) . . ?
N11A C28A H28C 109.5 . . ?
N11A C28A H28D 109.5 . . ?
N11A C28A C29A 110.8(14) . . ?
H28C C28A H28D 108.1 . . ?
C29A C28A H28C 109.5 . . ?
C29A C28A H28D 109.5 . . ?
C30A C29A C28A 119.8(8) . . ?
C30A C29A N34A 120.0 . . ?
N34A C29A C28A 120.2(8) . . ?
C29A C30A H30A 120.0 . . ?
C31A C30A C29A 120.0 . . ?
C31A C30A H30A 120.0 . . ?
C30A C31A H31A 120.0 . . ?
C30A C31A C32A 120.0 . . ?
C32A C31A H31A 120.0 . . ?
C31A C32A H32A 120.0 . . ?
C31A C32A C33A 120.0 . . ?
C33A C32A H32A 120.0 . . ?
C32A C33A H33A 120.0 . . ?
N34A C33A C32A 120.0 . . ?
N34A C33A H33A 120.0 . . ?
C33A N34A C29A 120.0 . . ?
N11A C22A H22C 100.3 . . ?
N11A C22A H22D 100.3 . . ?
N11A C22A C23A 146(2) . . ?
H22C C22A H22D 104.3 . . ?
C23A C22A H22C 100.3 . . ?
C23A C22A H22D 100.3 . . ?
C24A N12A C23A 120.0 . . ?
N12A C24A H24A 120.0 . . ?
C25A C24A N12A 120.0 . . ?
C25A C24A H24A 120.0 . . ?
C24A C25A H25A 120.0 . . ?
C26A C25A C24A 120.0 . . ?
C26A C25A H25A 120.0 . . ?
C25A C26A H26A 120.0 . . ?
C25A C26A C27A 120.0 . . ?
C27A C26A H26A 120.0 . . ?
C26A C27A H27A 120.0 . . ?
C26A C27A C23A 120.0 . . ?
C23A C27A H27A 120.0 . . ?
N12A C23A C22A 120.6(8) . . ?
C27A C23A C22A 119.2(8) . . ?
C27A C23A N12A 120.0 . . ?
N8A C18A C17 111.4(12) . . ?
N8A C18A C35A 101.2(19) . . ?
N8A C18A C36A 107(2) . . ?
C35A C18A C17 114.6(17) . . ?
C36A C18A C17 116.7(19) . . ?
C36A C18A C35A 105(2) . . ?
C18A C35A H35D 109.5 . . ?
C18A C35A H35E 109.5 . . ?
C18A C35A H35F 109.5 . . ?
H35D C35A H35E 109.5 . . ?
H35D C35A H35F 109.5 . . ?
H35E C35A H35F 109.5 . . ?
C18A C36A H36D 109.5 . . ?
C18A C36A H36E 109.5 . . ?
C18A C36A H36F 109.5 . . ?
H36D C36A H36E 109.5 . . ?
H36D C36A H36F 109.5 . . ?
H36E C36A H36F 109.5 . . ?
H3SA C3S H3SB 109.5 . . ?
H3SA C3S H3SC 109.5 . . ?
H3SB C3S H3SC 109.5 . . ?
C2S C3S H3SA 109.5 . . ?
C2S C3S H3SB 109.5 . . ?
C2S C3S H3SC 109.5 . . ?
C3S C2S H2SA 106.0 . . ?
C3S C2S H2SB 106.0 . . ?
H2SA C2S H2SB 106.3 . . ?
O1S C2S C3S 125.3(16) . . ?
O1S C2S H2SA 106.0 . . ?
O1S C2S H2SB 106.0 . . ?
C2S O1S C2S 180.0(5) 2_746 . ?

loop_
_geom_bond_atom_site_label_1
_geom_bond_atom_site_label_2
_geom_bond_distance
_geom_bond_site_symmetry_2
_geom_bond_publ_flag
Si1 C1 1.887(5) . ?
Si1 C51 1.860(6) . ?
Si1 C52 1.824(6) . ?
Si1 C53 1.867(5) . ?
O1 C3 1.333(4) . ?
O1 C2 1.473(4) . ?
O2 C3 1.206(3) . ?
O3 C5 1.240(3) . ?
O4 C7 1.234(3) . ?
O5 C9 1.228(3) . ?
O6 C11 1.235(3) . ?
O7 C13 1.233(3) . ?
O8 C15 1.231(3) . ?
O9 C17 1.233(3) . ?
N12 C23 1.332(5) . ?
N12 C24 1.354(6) . ?
N11 C22 1.465(2) . ?
N11 C28 1.462(3) . ?
N11 C21 1.463(3) . ?
N8 N9 1.345(4) . ?
N8 C20 1.345(4) . ?
N8 C18 1.482(4) . ?
N9 N10 1.310(4) . ?
N10 C19 1.366(4) . ?
N7 H7 0.8700 . ?
N7 C17 1.333(3) . ?
N7 C16 1.473(3) . ?
N6 H6 0.8700 . ?
N6 C15 1.336(4) . ?
N6 C14 1.462(4) . ?
N5 H5 0.8700 . ?
N5 C13 1.329(4) . ?
N5 C12 1.482(4) . ?
N4 H4 0.8700 . ?
N4 C11 1.341(4) . ?
N4 C10 1.465(4) . ?
N3 H3 0.8700 . ?
N3 C9 1.339(4) . ?
N3 C8 1.465(4) . ?
N2 H2 0.8700 . ?
N2 C7 1.336(3) . ?
N2 C6 1.460(3) . ?
N1 H1 0.8700 . ?
N1 C5 1.328(3) . ?
N1 C4 1.460(3) . ?
C23 C27 1.387(5) . ?
C23 C22 1.475(3) . ?
C27 H27 0.9400 . ?
C27 C26 1.369(6) . ?
C26 H26 0.9400 . ?
C26 C25 1.357(7) . ?
C25 H25 0.9400 . ?
C25 C24 1.353(7) . ?
C24 H24 0.9400 . ?
C22 H22A 0.9800 . ?
C22 H22B 0.9800 . ?
C28 H28A 0.9800 . ?
C28 H28B 0.9800 . ?
C28 C29 1.472(3) . ?
C30 H30 0.9400 . ?
C30 C31 1.3900 . ?
C30 C29 1.3900 . ?
C31 H31 0.9400 . ?
C31 C32 1.3900 . ?
C32 H32 0.9400 . ?
C32 C33 1.3900 . ?
C33 H33 0.9400 . ?
C33 N34 1.3900 . ?
N34 C29 1.3900 . ?
C21 H21A 0.9800 . ?
C21 H21B 0.9800 . ?
C21 C19 1.499(4) . ?
C19 C20 1.362(4) . ?
C20 H20 0.9400 . ?
C18 C17 1.539(3) . ?
C18 C35 1.517(3) . ?
C18 C36 1.518(3) . ?
C17 C18A 1.539(4) . ?
C16 C15 1.539(4) . ?
C16 C37 1.532(4) . ?
C16 C38 1.495(5) . ?
C14 C13 1.544(4) . ?
C14 C39 1.524(5) . ?
C14 C40 1.546(5) . ?
C12 C11 1.525(4) . ?
C12 C41 1.524(5) . ?
C12 C42 1.533(5) . ?
C10 C9 1.534(5) . ?
C10 C43 1.536(5) . ?
C10 C44 1.533(6) . ?
C8 C7 1.532(4) . ?
C8 C45 1.512(6) . ?
C8 C46 1.541(5) . ?
C6 C5 1.532(3) . ?
C6 C47 1.525(4) . ?
C6 C48 1.524(3) . ?
C4 C3 1.514(4) . ?
C4 C49 1.530(4) . ?
C4 C50 1.522(4) . ?
C2 H2A 0.9800 . ?
C2 H2B 0.9800 . ?
C2 C1 1.482(6) . ?
C1 H1A 0.9800 . ?
C1 H1B 0.9800 . ?
C51 H51A 0.9700 . ?
C51 H51B 0.9700 . ?
C51 H51C 0.9700 . ?
C52 H52A 0.9700 . ?
C52 H52B 0.9700 . ?
C52 H52C 0.9700 . ?
C53 H53A 0.9700 . ?
C53 H53B 0.9700 . ?
C53 H53C 0.9700 . ?
C49 H49A 0.9700 . ?
C49 H49B 0.9700 . ?
C49 H49C 0.9700 . ?
C50 H50A 0.9700 . ?
C50 H50B 0.9700 . ?
C50 H50C 0.9700 . ?
C47 H47A 0.9700 . ?
C47 H47B 0.9700 . ?
C47 H47C 0.9700 . ?
C48 H48A 0.9700 . ?
C48 H48B 0.9700 . ?
C48 H48C 0.9700 . ?
C45 H45A 0.9700 . ?
C45 H45B 0.9700 . ?
C45 H45C 0.9700 . ?
C46 H46A 0.9700 . ?
C46 H46B 0.9700 . ?
C46 H46C 0.9700 . ?
C43 H43A 0.9700 . ?
C43 H43B 0.9700 . ?
C43 H43C 0.9700 . ?
C44 H44A 0.9700 . ?
C44 H44B 0.9700 . ?
C44 H44C 0.9700 . ?
C41 H41A 0.9700 . ?
C41 H41B 0.9700 . ?
C41 H41C 0.9700 . ?
C42 H42A 0.9700 . ?
C42 H42B 0.9700 . ?
C42 H42C 0.9700 . ?
C39 H39A 0.9700 . ?
C39 H39B 0.9700 . ?
C39 H39C 0.9700 . ?
C40 H40A 0.9700 . ?
C40 H40B 0.9700 . ?
C40 H40C 0.9700 . ?
C37 H37A 0.9700 . ?
C37 H37B 0.9700 . ?
C37 H37C 0.9700 . ?
C38 H38A 0.9700 . ?
C38 H38B 0.9700 . ?
C38 H38C 0.9700 . ?
C35 H35A 0.9700 . ?
C35 H35B 0.9700 . ?
C35 H35C 0.9700 . ?
C36 H36A 0.9700 . ?
C36 H36B 0.9700 . ?
C36 H36C 0.9700 . ?
N8A N9A 1.4200 . ?
N8A C20A 1.4200 . ?
N8A C18A 1.482(4) . ?
N9A N10A 1.4200 . ?
N10A C19A 1.4200 . ?
C19A C20A 1.4200 . ?
C19A C21A 1.498(5) . ?
C20A H20A 0.9400 . ?
C21A H21C 0.9800 . ?
C21A H21D 0.9800 . ?
C21A N11A 1.463(3) . ?
N11A C28A 1.463(3) . ?
N11A C22A 1.463(3) . ?
C28A H28C 0.9800 . ?
C28A H28D 0.9800 . ?
C28A C29A 1.474(4) . ?
C29A C30A 1.3900 . ?
C29A N34A 1.3900 . ?
C30A H30A 0.9400 . ?
C30A C31A 1.3900 . ?
C31A H31A 0.9400 . ?
C31A C32A 1.3900 . ?
C32A H32A 0.9400 . ?
C32A C33A 1.3900 . ?
C33A H33A 0.9400 . ?
C33A N34A 1.3900 . ?
C22A H22C 0.9800 . ?
C22A H22D 0.9800 . ?
C22A C23A 1.474(4) . ?
N12A C24A 1.3900 . ?
N12A C23A 1.3900 . ?
C24A H24A 0.9400 . ?
C24A C25A 1.3900 . ?
C25A H25A 0.9400 . ?
C25A C26A 1.3900 . ?
C26A H26A 0.9400 . ?
C26A C27A 1.3900 . ?
C27A H27A 0.9400 . ?
C27A C23A 1.3900 . ?
C18A C35A 1.518(3) . ?
C18A C36A 1.518(3) . ?
C35A H35D 0.9700 . ?
C35A H35E 0.9700 . ?
C35A H35F 0.9700 . ?
C36A H36D 0.9700 . ?
C36A H36E 0.9700 . ?
C36A H36F 0.9700 . ?
C3S H3SA 0.9700 . ?
C3S H3SB 0.9700 . ?
C3S H3SC 0.9700 . ?
C3S C2S 1.529(15) . ?
C2S H2SA 0.9800 . ?
C2S H2SB 0.9800 . ?
C2S O1S 1.2859(8) . ?
O1S C2S 1.2859(8) 2_746 ?

loop_
_geom_torsion_atom_site_label_1
_geom_torsion_atom_site_label_2
_geom_torsion_atom_site_label_3
_geom_torsion_atom_site_label_4
_geom_torsion
_geom_torsion_site_symmetry_1
_geom_torsion_site_symmetry_2
_geom_torsion_site_symmetry_3
_geom_torsion_site_symmetry_4
_geom_torsion_publ_flag
O1 C2 C1 Si1 54.9(4) . . . . ?
O9 C17 C18A N8A 114.4(17) . . . . ?
O9 C17 C18A C35A -131.5(17) . . . . ?
O9 C17 C18A C36A -9(2) . . . . ?
N12 C23 C27 C26 0.7(6) . . . . ?
N12 C23 C22 N11 -122.6(4) . . . . ?
N11 C28 C29 C30 30.7(4) . . . . ?
N11 C28 C29 N34 -153.4(2) . . . . ?
N11 C21 C19 N10 68.9(4) . . . . ?
N11 C21 C19 C20 -115.6(4) . . . . ?
N8 N9 N10 C19 1.4(4) . . . . ?
N8 C18 C17 O9 117.5(3) . . . . ?
N8 C18 C17 N7 -63.3(3) . . . . ?
N9 N8 C20 C19 0.8(3) . . . . ?
N9 N8 C18 C17 -20.9(3) . . . . ?
N9 N8 C18 C35 -142.3(3) . . . . ?
N9 N8 C18 C36 97.3(3) . . . . ?
N9 N10 C19 C21 175.3(3) . . . . ?
N9 N10 C19 C20 -0.9(4) . . . . ?
N10 C19 C20 N8 0.1(4) . . . . ?
N7 C17 C18A N8A -51(2) . . . . ?
N7 C17 C18A C35A 63.2(17) . . . . ?
N7 C17 C18A C36A -174.2(18) . . . . ?
N7 C16 C15 O8 152.4(2) . . . . ?
N7 C16 C15 N6 -31.2(3) . . . . ?
N6 C14 C13 O7 144.7(3) . . . . ?
N6 C14 C13 N5 -38.7(4) . . . . ?
N5 C12 C11 O6 147.2(3) . . . . ?
N5 C12 C11 N4 -37.6(4) . . . . ?
N4 C10 C9 O5 148.7(3) . . . . ?
N4 C10 C9 N3 -34.7(4) . . . . ?
N3 C8 C7 O4 147.4(3) . . . . ?
N3 C8 C7 N2 -37.8(4) . . . . ?
N2 C6 C5 O3 162.0(2) . . . . ?
N2 C6 C5 N1 -22.7(3) . . . . ?
N1 C4 C3 O1 51.7(3) . . . . ?
N1 C4 C3 O2 -133.5(3) . . . . ?
C23 N12 C24 C25 -0.9(8) . . . . ?
C23 C27 C26 C25 0.4(7) . . . . ?
C27 C23 C22 N11 57.5(5) . . . . ?
C27 C26 C25 C24 -1.6(8) . . . . ?
C26 C25 C24 N12 2.0(9) . . . . ?
C24 N12 C23 C27 -0.4(6) . . . . ?
C24 N12 C23 C22 179.7(4) . . . . ?
C22 N11 C28 C29 74.7(4) . . . . ?
C22 N11 C21 C19 -173.7(3) . . . . ?
C22 C23 C27 C26 -179.4(4) . . . . ?
C28 N11 C22 C23 -171.6(3) . . . . ?
C28 N11 C21 C19 63.6(4) . . . . ?
C30 C31 C32 C33 0.0 . . . . ?
C31 C30 C29 C28 175.7(3) . . . . ?
C31 C30 C29 N34 0.0 . . . . ?
C31 C32 C33 N34 0.0 . . . . ?
C32 C33 N34 C29 0.0 . . . . ?
C33 N34 C29 C28 -176.2(3) . . . . ?
C33 N34 C29 C30 0.0 . . . . ?
C29 C30 C31 C32 0.0 . . . . ?
C21 N11 C22 C23 65.6(4) . . . . ?
C21 N11 C28 C29 -163.6(3) . . . . ?
C21 C19 C20 N8 -175.9(3) . . . . ?
C20 N8 N9 N10 -1.4(3) . . . . ?
C20 N8 C18 C17 174.6(3) . . . . ?
C20 N8 C18 C35 53.2(4) . . . . ?
C20 N8 C18 C36 -67.2(4) . . . . ?
C18 N8 N9 N10 -168.0(3) . . . . ?
C18 N8 C20 C19 166.8(3) . . . . ?
C17 N7 C16 C15 -51.4(3) . . . . ?
C17 N7 C16 C37 -166.1(3) . . . . ?
C17 N7 C16 C38 71.8(3) . . . . ?
C16 N7 C17 O9 0.7(4) . . . . ?
C16 N7 C17 C18 -178.6(2) . . . . ?
C16 N7 C17 C18A 165.7(8) . . . . ?
C15 N6 C14 C13 -49.8(4) . . . . ?
C15 N6 C14 C39 71.8(3) . . . . ?
C15 N6 C14 C40 -166.3(3) . . . . ?
C14 N6 C15 O8 -0.9(4) . . . . ?
C14 N6 C15 C16 -177.2(2) . . . . ?
C13 N5 C12 C11 -54.1(4) . . . . ?
C13 N5 C12 C41 -171.2(3) . . . . ?
C13 N5 C12 C42 67.4(4) . . . . ?
C12 N5 C13 O7 0.2(4) . . . . ?
C12 N5 C13 C14 -176.3(3) . . . . ?
C11 N4 C10 C9 -54.8(4) . . . . ?
C11 N4 C10 C43 -171.8(3) . . . . ?
C11 N4 C10 C44 66.9(4) . . . . ?
C10 N4 C11 O6 0.9(5) . . . . ?
C10 N4 C11 C12 -174.2(3) . . . . ?
C9 N3 C8 C7 -54.5(4) . . . . ?
C9 N3 C8 C45 -172.6(3) . . . . ?
C9 N3 C8 C46 66.5(4) . . . . ?
C8 N3 C9 O5 1.2(4) . . . . ?
C8 N3 C9 C10 -175.3(3) . . . . ?
C7 N2 C6 C5 -66.2(3) . . . . ?
C7 N2 C6 C47 57.0(3) . . . . ?
C7 N2 C6 C48 176.9(3) . . . . ?
C6 N2 C7 O4 1.0(5) . . . . ?
C6 N2 C7 C8 -173.7(3) . . . . ?
C5 N1 C4 C3 49.1(3) . . . . ?
C5 N1 C4 C49 167.6(3) . . . . ?
C5 N1 C4 C50 -72.7(3) . . . . ?
C4 N1 C5 O3 -7.6(4) . . . . ?
C4 N1 C5 C6 177.3(2) . . . . ?
C3 O1 C2 C1 -179.2(3) . . . . ?
C2 O1 C3 O2 -3.1(4) . . . . ?
C2 O1 C3 C4 171.8(3) . . . . ?
C51 Si1 C1 C2 -88.2(4) . . . . ?
C52 Si1 C1 C2 34.2(5) . . . . ?
C53 Si1 C1 C2 155.9(4) . . . . ?
C49 C4 C3 O1 -66.9(3) . . . . ?
C49 C4 C3 O2 107.9(3) . . . . ?
C50 C4 C3 O1 173.3(2) . . . . ?
C50 C4 C3 O2 -11.9(4) . . . . ?
C47 C6 C5 O3 37.6(3) . . . . ?
C47 C6 C5 N1 -147.1(2) . . . . ?
C48 C6 C5 O3 -81.1(3) . . . . ?
C48 C6 C5 N1 94.2(3) . . . . ?
C45 C8 C7 O4 -94.4(4) . . . . ?
C45 C8 C7 N2 80.5(3) . . . . ?
C46 C8 C7 O4 26.1(5) . . . . ?
C46 C8 C7 N2 -159.1(3) . . . . ?
C43 C10 C9 O5 -93.8(3) . . . . ?
C43 C10 C9 N3 82.8(3) . . . . ?
C44 C10 C9 O5 26.5(4) . . . . ?
C44 C10 C9 N3 -157.0(3) . . . . ?
C41 C12 C11 O6 -95.7(3) . . . . ?
C41 C12 C11 N4 79.6(3) . . . . ?
C42 C12 C11 O6 25.5(4) . . . . ?
C42 C12 C11 N4 -159.2(3) . . . . ?
C39 C14 C13 O7 23.0(4) . . . . ?
C39 C14 C13 N5 -160.4(3) . . . . ?
C40 C14 C13 O7 -98.5(3) . . . . ?
C40 C14 C13 N5 78.1(3) . . . . ?
C37 C16 C15 O8 -91.7(3) . . . . ?
C37 C16 C15 N6 84.6(3) . . . . ?
C38 C16 C15 O8 28.8(4) . . . . ?
C38 C16 C15 N6 -154.8(3) . . . . ?
C35 C18 C17 O9 -122.7(3) . . . . ?
C35 C18 C17 N7 56.6(3) . . . . ?
C36 C18 C17 O9 0.2(3) . . . . ?
C36 C18 C17 N7 179.5(2) . . . . ?
N8A N9A N10A C19A 0.0 . . . . ?
N9A N8A C20A C19A 0.0 . . . . ?
N9A N8A C18A C17 -25(3) . . . . ?
N9A N8A C18A C35A -147(2) . . . . ?
N9A N8A C18A C36A 104(2) . . . . ?
N9A N10A C19A C20A 0.0 . . . . ?
N9A N10A C19A C21A -173(3) . . . . ?
N10A C19A C20A N8A 0.0 . . . . ?
N10A C19A C21A N11A -143(2) . . . . ?
C19A C21A N11A C28A 76(3) . . . . ?
C19A C21A N11A C22A -160(2) . . . . ?
C20A N8A N9A N10A 0.0 . . . . ?
C20A N8A C18A C17 156(2) . . . . ?
C20A N8A C18A C35A 33(3) . . . . ?
C20A N8A C18A C36A -76(3) . . . . ?
C20A C19A C21A N11A 46(4) . . . . ?
C21A C19A C20A N8A 171(3) . . . . ?
C21A N11A C28A C29A -171.2(14) . . . . ?
C21A N11A C22A C23A 73(5) . . . . ?
N11A C28A C29A C30A 68(2) . . . . ?
N11A C28A C29A N34A -112(2) . . . . ?
N11A C22A C23A N12A -40(6) . . . . ?
N11A C22A C23A C27A 136(4) . . . . ?
C28A N11A C22A C23A -177(4) . . . . ?
C28A C29A C30A C31A -180.0(6) . . . . ?
C28A C29A N34A C33A 180.0(6) . . . . ?
C29A C30A C31A C32A 0.0 . . . . ?
C30A C29A N34A C33A 0.0 . . . . ?
C30A C31A C32A C33A 0.0 . . . . ?
C31A C32A C33A N34A 0.0 . . . . ?
C32A C33A N34A C29A 0.0 . . . . ?
N34A C29A C30A C31A 0.0 . . . . ?
C22A N11A C28A C29A 73(3) . . . . ?
N12A C24A C25A C26A 0.0 . . . . ?
C24A N12A C23A C22A 175(3) . . . . ?
C24A N12A C23A C27A 0.0 . . . . ?
C24A C25A C26A C27A 0.0 . . . . ?
C25A C26A C27A C23A 0.0 . . . . ?
C26A C27A C23A C22A -175(3) . . . . ?
C26A C27A C23A N12A 0.0 . . . . ?
C23A N12A C24A C25A 0.0 . . . . ?
C18A N8A N9A N10A -180(3) . . . . ?
C18A N8A C20A C19A 180(3) . . . . ?
